data_2007866
loop_
_publ_author_name
'Lavender, Emma S.'
'Glidewell, Christopher'
'Ferguson, George'

_publ_section_title
;
 1,3,5-Trihydroxybenzene--2,2'-Bipyridyl (1/2): a Hydrogen-Bonded
 Structure Based on a Stem-and-Leaves Motif
;
_journal_issue 11
_journal_name_full 'Acta Crystallographica Section C'
_journal_page_first 1637
_journal_page_last 1639
_journal_paper_doi 10.1107/S0108270198007483
_journal_volume 54
_journal_year 1998
_chemical_formula_iupac 'C6 H6 O3, 2C10 H8 N2'
_chemical_formula_moiety 'C6 H6 O3,2(C10 H8 N2)'
_chemical_formula_sum 'C26 H22 N4 O3'
_chemical_formula_weight 438.48
_chemical_name_systematic
;
1,3,5-Trihydroxybenzene--2,2'-Bipyridyl (1/2)
;
_space_group_IT_number 14
_symmetry_cell_setting monoclinic
_symmetry_space_group_name_Hall '-P 2ybc'
_symmetry_space_group_name_H-M 'P 1 21/c 1'
_cell_angle_alpha 90.00
_cell_angle_beta 110.516(10)
_cell_angle_gamma 90.00
_cell_formula_units_Z 4
_cell_length_a 13.7975(13)
_cell_length_b 11.9811(7)
_cell_length_c 14.261(2)
_cell_measurement_reflns_used 25
_cell_measurement_temperature 294.0(10)
_cell_measurement_theta_max 17.87
_cell_measurement_theta_min 9.60
_cell_volume 2208.0(4)
_computing_cell_refinement 'SET4 and CELDIM in CAD-4-PC Software'
_computing_data_collection 'CAD-4-PC Software (Enraf-Nonius, 1992)'
_computing_data_reduction 'DATRD2 in NRCVAX96 (Gabe et al., 1989)'
_computing_molecular_graphics 'NRCVAX96, ORTEPII (Johnson, 1976) and PLATON (Spek, 1998)'
_computing_publication_material 'NRCVAX96, SHELXL97 and WordPerfect macro PRPCIF97 (Ferguson, 1997)'
_computing_structure_refinement 'NRCVAX96 and SHELXL97 (Sheldrick, 1997b)'
_computing_structure_solution 'SHELXS97 (Sheldrick, 1997a)'
_diffrn_ambient_temperature 294.0(10)
_diffrn_measured_fraction_theta_full 0.999
_diffrn_measured_fraction_theta_max 0.999
_diffrn_measurement_device 'Enraf-Nonius CAD-4'
_diffrn_measurement_method \q/2\q
_diffrn_radiation_monochromator graphite
_diffrn_radiation_source 'X-ray tube'
_diffrn_radiation_type MoK\a
_diffrn_radiation_wavelength 0.7107
_diffrn_reflns_av_R_equivalents 0.008
_diffrn_reflns_av_sigmaI/netI 0.0478
_diffrn_reflns_limit_h_max 15
_diffrn_reflns_limit_h_min -16
_diffrn_reflns_limit_k_max 14
_diffrn_reflns_limit_k_min 0
_diffrn_reflns_limit_l_max 17
_diffrn_reflns_limit_l_min 0
_diffrn_reflns_number 4131
_diffrn_reflns_theta_full 25.13
_diffrn_reflns_theta_max 25.13
_diffrn_reflns_theta_min 2.28
_diffrn_standards_decay_% 6.1
_diffrn_standards_interval_time 120
_diffrn_standards_number 3
_exptl_absorpt_coefficient_mu 0.089
_exptl_absorpt_correction_type none
_exptl_crystal_colour colorless
_exptl_crystal_density_diffrn 1.319
_exptl_crystal_density_method 'not measured'
_exptl_crystal_description plate
_exptl_crystal_F_000 920
_exptl_crystal_size_max 0.40
_exptl_crystal_size_mid 0.40
_exptl_crystal_size_min 0.14
_refine_diff_density_max 0.151
_refine_diff_density_min -0.153
_refine_ls_extinction_coef 0.0215(12)
_refine_ls_extinction_method SHELXL97
_refine_ls_goodness_of_fit_ref 0.992
_refine_ls_hydrogen_treatment 'H atoms constrained'
_refine_ls_matrix_type full
_refine_ls_number_parameters 302
_refine_ls_number_reflns 3967
_refine_ls_number_restraints 0
_refine_ls_restrained_S_all 0.992
_refine_ls_R_factor_all 0.087
_refine_ls_R_factor_gt 0.038
_refine_ls_shift/su_max <0.001
_refine_ls_shift/su_mean 0.000
_refine_ls_structure_factor_coef Fsqd
_refine_ls_weighting_details 'w = 1/[\s^2^(Fo^2^)+(0.0501P)^2^] where P = (Fo^2^+2Fc^2^)/3'
_refine_ls_weighting_scheme calc
_refine_ls_wR_factor_ref 0.098
_reflns_number_gt 2313
_reflns_number_total 3967
_reflns_threshold_expression I>2\s(I)
_cod_data_source_file sk1206.cif
_cod_data_source_block 9827
_cod_depositor_comments
;
The following automatic conversions were performed:

'_refine_ls_weighting_scheme' value 'calc w =
1/[\s^2^(Fo^2^)+(0.0501P)^2^] where P = (Fo^2^+2Fc^2^)/3' was changed
to 'calc'. New tag '_refine_ls_weighting_details' was created. The
value of the new tag was set to 'w = 1/[\s^2^(Fo^2^)+(0.0501P)^2^]
where P = (Fo^2^+2Fc^2^)/3'.

Automatic conversion script
Id: cif_fix_values 3143 2015-03-26 13:38:13Z robertas 
;
_cod_original_sg_symbol_H-M 'P 21/c'
_cod_database_code 2007866

loop_
_symmetry_equiv_pos_as_xyz
'x, y, z'
'-x, y+1/2, -z+1/2'
'-x, -y, -z'
'x, -y+1/2, z+1/2'

loop_
_atom_site_label
_atom_site_fract_x
_atom_site_fract_y
_atom_site_fract_z
_atom_site_U_iso_or_equiv
_atom_site_adp_type
_atom_site_calc_flag
_atom_site_refinement_flags
_atom_site_occupancy
_atom_site_disorder_assembly
_atom_site_disorder_group
_atom_site_type_symbol
O1 0.27930(11) 0.00074(10) 0.18745(9) 0.0486(4) Uani d . 1 . . O
O3 0.28193(11) 0.16985(10) -0.11698(9) 0.0456(3) Uani d . 1 . . O
O5 0.25967(13) 0.38946(10) 0.15301(11) 0.0583(4) Uani d . 1 . . O
C1 0.27618(13) 0.09187(14) 0.12844(13) 0.0343(4) Uani d . 1 . . C
C2 0.27829(14) 0.08061(14) 0.03234(13) 0.0358(4) Uani d . 1 . . C
C3 0.27745(13) 0.17551(13) -0.02306(13) 0.0331(4) Uani d . 1 . . C
C4 0.27251(14) 0.28045(13) 0.01540(14) 0.0372(4) Uani d . 1 . . C
C5 0.26896(14) 0.28944(14) 0.11099(14) 0.0379(4) Uani d . 1 . . C
C6 0.27177(13) 0.19574(13) 0.16868(13) 0.0369(4) Uani d . 1 . . C
N11 0.18316(11) -0.17859(12) 0.06767(12) 0.0437(4) Uani d . 1 . . N
C12 0.20098(14) -0.28527(14) 0.04973(13) 0.0357(4) Uani d . 1 . . C
C13 0.12082(15) -0.36079(16) 0.01318(15) 0.0512(5) Uani d . 1 . . C
C14 0.02056(16) -0.3264(2) -0.00506(17) 0.0643(6) Uani d . 1 . . C
C15 0.00208(17) -0.2179(2) 0.01292(17) 0.0631(6) Uani d . 1 . . C
C16 0.08506(16) -0.14786(18) 0.04874(16) 0.0570(6) Uani d . 1 . . C
N21 0.33114(13) -0.42692(12) 0.07654(13) 0.0514(4) Uani d . 1 . . N
C22 0.31077(14) -0.31746(14) 0.07178(13) 0.0359(4) Uani d . 1 . . C
C23 0.38782(15) -0.23949(16) 0.08623(15) 0.0496(5) Uani d . 1 . . C
C24 0.48819(16) -0.27376(18) 0.10667(17) 0.0574(6) Uani d . 1 . . C
C25 0.51016(17) -0.38463(19) 0.11229(17) 0.0610(6) Uani d . 1 . . C
C26 0.42954(17) -0.45695(18) 0.09665(19) 0.0660(7) Uani d . 1 . . C
N31 0.30545(12) -0.05606(12) -0.16388(11) 0.0419(4) Uani d . 1 . . N
C32 0.23878(14) -0.14241(14) -0.18871(12) 0.0359(4) Uani d . 1 . . C
C33 0.27267(15) -0.25087(16) -0.19061(14) 0.0462(5) Uani d . 1 . . C
C34 0.37563(17) -0.27104(18) -0.16983(15) 0.0567(6) Uani d . 1 . . C
C35 0.44396(16) -0.18336(18) -0.14651(16) 0.0564(6) Uani d . 1 . . C
C36 0.40564(16) -0.07844(17) -0.14358(15) 0.0523(5) Uani d . 1 . . C
N41 0.06428(13) -0.20236(13) -0.22146(14) 0.0563(5) Uani d . 1 . . N
C42 0.12696(14) -0.11567(14) -0.21685(13) 0.0374(4) Uani d . 1 . . C
C43 0.08934(15) -0.00875(16) -0.23960(16) 0.0510(5) Uani d . 1 . . C
C44 -0.01506(16) 0.01105(17) -0.26487(17) 0.0556(6) Uani d . 1 . . C
C45 -0.07934(17) -0.07621(17) -0.26833(16) 0.0568(6) Uani d . 1 . . C
C46 -0.03644(17) -0.18076(18) -0.2472(2) 0.0677(7) Uani d . 1 . . C
H1 0.2623 -0.0551 0.1522 0.073 Uiso calc R 1 . . H
H3 0.2850 0.1043 -0.1323 0.068 Uiso calc R 1 . . H
H5 0.2701 0.4404 0.1193 0.088 Uiso calc R 1 . . H
H2 0.2802 0.0102 0.0056 0.043 Uiso calc R 1 . . H
H4 0.2716 0.3440 -0.0223 0.045 Uiso calc R 1 . . H
H6 0.2707 0.2026 0.2333 0.044 Uiso calc R 1 . . H
H13 0.1344 -0.4343 0.0010 0.061 Uiso calc R 1 . . H
H14 -0.0340 -0.3765 -0.0294 0.077 Uiso calc R 1 . . H
H15 -0.0649 -0.1925 0.0011 0.076 Uiso calc R 1 . . H
H16 0.0724 -0.0739 0.0607 0.068 Uiso calc R 1 . . H
H23 0.3720 -0.1638 0.0822 0.060 Uiso calc R 1 . . H
H24 0.5407 -0.2215 0.1166 0.069 Uiso calc R 1 . . H
H25 0.5774 -0.4102 0.1262 0.073 Uiso calc R 1 . . H
H26 0.4443 -0.5329 0.1003 0.079 Uiso calc R 1 . . H
H33 0.2257 -0.3097 -0.2059 0.055 Uiso calc R 1 . . H
H34 0.3991 -0.3435 -0.1715 0.068 Uiso calc R 1 . . H
H35 0.5142 -0.1948 -0.1331 0.068 Uiso calc R 1 . . H
H36 0.4521 -0.0192 -0.1264 0.063 Uiso calc R 1 . . H
H43 0.1342 0.0498 -0.2379 0.061 Uiso calc R 1 . . H
H44 -0.0412 0.0830 -0.2794 0.067 Uiso calc R 1 . . H
H45 -0.1501 -0.0654 -0.2845 0.068 Uiso calc R 1 . . H
H46 -0.0807 -0.2405 -0.2510 0.081 Uiso calc R 1 . . H

loop_
_atom_site_aniso_label
_atom_site_aniso_U_11
_atom_site_aniso_U_22
_atom_site_aniso_U_33
_atom_site_aniso_U_12
_atom_site_aniso_U_13
_atom_site_aniso_U_23
O1 0.0707(9) 0.0287(7) 0.0447(8) -0.0044(7) 0.0180(7) 0.0022(5)
O3 0.0605(9) 0.0359(7) 0.0453(8) -0.0060(7) 0.0247(7) -0.0020(6)
O5 0.0886(11) 0.0280(7) 0.0714(10) -0.0017(8) 0.0443(9) -0.0098(7)
C1 0.0319(10) 0.0269(9) 0.0415(11) -0.0021(8) 0.0098(8) 0.0023(8)
C2 0.0413(11) 0.0243(9) 0.0415(10) -0.0011(8) 0.0140(9) -0.0057(8)
C3 0.0310(9) 0.0318(10) 0.0362(10) -0.0038(8) 0.0114(8) -0.0006(8)
C4 0.0389(11) 0.0252(9) 0.0480(12) -0.0020(8) 0.0158(9) 0.0037(8)
C5 0.0361(10) 0.0277(10) 0.0504(12) -0.0030(8) 0.0160(9) -0.0070(8)
C6 0.0392(10) 0.0327(10) 0.0394(10) -0.0036(8) 0.0145(8) -0.0037(8)
N11 0.0387(9) 0.0339(9) 0.0539(10) 0.0026(7) 0.0105(8) -0.0002(7)
C12 0.0374(10) 0.0313(10) 0.0363(10) -0.0024(8) 0.0102(8) 0.0022(8)
C13 0.0429(12) 0.0367(11) 0.0675(14) -0.0043(9) 0.0111(10) -0.0030(10)
C14 0.0398(13) 0.0638(15) 0.0800(16) -0.0127(11) 0.0092(11) -0.0026(12)
C15 0.0363(11) 0.0698(16) 0.0766(16) 0.0046(11) 0.0116(11) -0.0021(12)
C16 0.0486(13) 0.0472(12) 0.0709(15) 0.0090(10) 0.0156(11) -0.0069(11)
N21 0.0449(10) 0.0320(9) 0.0743(12) 0.0026(8) 0.0172(9) -0.0027(8)
C22 0.0390(10) 0.0306(10) 0.0372(10) -0.0018(8) 0.0122(8) 0.0013(8)
C23 0.0429(12) 0.0369(11) 0.0681(14) -0.0026(9) 0.0182(10) 0.0044(10)
C24 0.0395(12) 0.0555(14) 0.0783(15) -0.0072(10) 0.0220(11) 0.0014(12)
C25 0.0382(12) 0.0623(15) 0.0808(16) 0.0059(11) 0.0188(11) -0.0050(12)
C26 0.0512(14) 0.0396(12) 0.1029(19) 0.0101(11) 0.0220(13) -0.0068(12)
N31 0.0399(10) 0.0379(9) 0.0483(10) -0.0035(7) 0.0160(8) -0.0033(7)
C32 0.0405(11) 0.0344(10) 0.0337(10) 0.0004(8) 0.0143(8) -0.0015(8)
C33 0.0470(12) 0.0379(11) 0.0491(12) 0.0022(9) 0.0113(9) -0.0062(9)
C34 0.0521(13) 0.0505(13) 0.0606(14) 0.0148(11) 0.0112(11) -0.0104(11)
C35 0.0384(11) 0.0681(15) 0.0573(14) 0.0102(12) 0.0101(10) -0.0051(11)
C36 0.0406(12) 0.0536(13) 0.0607(13) -0.0049(10) 0.0153(10) -0.0061(10)
N41 0.0458(10) 0.0354(9) 0.0881(14) -0.0034(8) 0.0238(9) 0.0016(9)
C42 0.0427(11) 0.0308(10) 0.0402(10) -0.0017(8) 0.0166(9) -0.0024(8)
C43 0.0431(12) 0.0336(11) 0.0735(14) -0.0027(9) 0.0170(10) 0.0009(10)
C44 0.0467(13) 0.0371(11) 0.0807(16) 0.0049(10) 0.0193(12) 0.0018(10)
C45 0.0394(12) 0.0510(13) 0.0801(16) 0.0024(10) 0.0209(11) 0.0033(11)
C46 0.0461(13) 0.0456(13) 0.115(2) -0.0098(11) 0.0326(14) 0.0043(13)

loop_
_atom_type_symbol
_atom_type_description
_atom_type_scat_dispersion_real
_atom_type_scat_dispersion_imag
_atom_type_scat_source
C C 0.0033 0.0016 'International Tables Vol C Tables 4.2.6.8 and 6.1.1.4'
H H 0.0000 0.0000 'International Tables Vol C Tables 4.2.6.8 and 6.1.1.4'
N N 0.0061 0.0033 'International Tables Vol C Tables 4.2.6.8 and 6.1.1.4'
O O 0.0106 0.0060 'International Tables Vol C Tables 4.2.6.8 and 6.1.1.4'

loop_
_geom_angle_atom_site_label_1
_geom_angle_atom_site_label_2
_geom_angle_atom_site_label_3
_geom_angle
_geom_angle_publ_flag
O1 C1 C2 121.49(15) no
O1 C1 C6 117.35(15) no
C2 C1 C6 121.16(16) yes
C1 C2 C3 119.06(15) yes
O3 C3 C2 121.75(15) no
O3 C3 C4 117.40(15) no
C2 C3 C4 120.84(16) yes
C3 C4 C5 118.99(16) yes
O5 C5 C4 122.76(16) no
O5 C5 C6 115.98(16) no
C4 C5 C6 121.23(16) yes
C1 C6 C5 118.69(17) yes
C12 N11 C16 117.65(16) yes
N11 C12 C13 121.28(17) no
N11 C12 C22 116.60(15) no
C13 C12 C22 122.11(16) no
C12 C13 C14 119.53(19) no
C13 C14 C15 119.4(2) no
C14 C15 C16 117.9(2) no
N11 C16 C15 124.3(2) no
C22 N21 C26 117.06(17) yes
N21 C22 C12 116.46(15) no
N21 C22 C23 121.37(18) no
C12 C22 C23 122.17(16) no
C22 C23 C24 119.83(18) no
C23 C24 C25 119.5(2) no
C24 C25 C26 117.3(2) no
N21 C26 C25 125.0(2) no
C32 N31 C36 117.53(16) yes
N31 C32 C33 121.46(17) no
N31 C32 C42 117.00(15) no
C33 C32 C42 121.51(16) no
C32 C33 C34 119.60(19) no
C33 C34 C35 119.4(2) no
C34 C35 C36 118.0(2) no
N31 C36 C35 123.94(19) no
C42 N41 C46 117.16(17) yes
N41 C42 C32 115.95(16) no
N41 C42 C43 121.77(17) no
C32 C42 C43 122.25(17) no
C42 C43 C44 119.66(18) no
C43 C44 C45 119.07(19) no
C44 C45 C46 117.89(19) no
N41 C46 C45 124.4(2) no

loop_
_geom_bond_atom_site_label_1
_geom_bond_atom_site_label_2
_geom_bond_site_symmetry_2
_geom_bond_distance
_geom_bond_publ_flag
O1 C1 . 1.370(2) yes
O3 C3 . 1.364(2) yes
O5 C5 . 1.366(2) yes
C1 C2 . 1.387(2) no
C1 C6 . 1.381(2) no
C2 C3 . 1.382(2) no
C3 C4 . 1.383(2) no
C4 C5 . 1.385(2) no
C5 C6 . 1.384(2) no
N11 C12 . 1.343(2) yes
N11 C16 . 1.336(2) yes
C12 C13 . 1.382(3) no
C12 C22 . 1.486(2) no
C13 C14 . 1.378(3) no
C14 C15 . 1.366(3) no
C15 C16 . 1.366(3) no
N21 C22 . 1.338(2) yes
N21 C26 . 1.335(3) yes
C22 C23 . 1.375(2) no
C23 C24 . 1.374(3) no
C24 C25 . 1.359(3) no
C25 C26 . 1.365(3) no
N31 C32 . 1.347(2) yes
N31 C36 . 1.336(2) yes
C32 C33 . 1.384(2) no
C32 C42 . 1.487(2) no
C33 C34 . 1.367(3) no
C34 C35 . 1.372(3) no
C35 C36 . 1.370(3) no
N41 C42 . 1.338(2) yes
N41 C46 . 1.333(3) yes
C42 C43 . 1.378(2) no
C43 C44 . 1.377(3) no
C44 C45 . 1.361(3) no
C45 C46 . 1.373(3) no

loop_
_geom_hbond_atom_site_label_D
_geom_hbond_atom_site_label_H
_geom_hbond_atom_site_label_A
_geom_hbond_site_symmetry_A
_geom_hbond_distance_DH
_geom_hbond_distance_HA
_geom_hbond_distance_DA
_geom_hbond_angle_DHA
_geom_hbond_publ_flag
O1 H1 N11 . 0.82 1.98 2.776(2) 164 yes
O3 H3 N31 . 0.82 2.02 2.834(2) 175 yes
O5 H5 N21 1_565 0.82 1.99 2.785(2) 162 yes
C44 H44 N41 2_554 0.93 2.59 3.492(3) 163 yes

loop_
_geom_torsion_atom_site_label_1
_geom_torsion_atom_site_label_2
_geom_torsion_atom_site_label_3
_geom_torsion_atom_site_label_4
_geom_torsion
_geom_torsion_publ_flag
O1 C1 C2 C3 -178.47(16) no
C6 C1 C2 C3 0.9(3) no
C1 C2 C3 O3 178.40(15) no
C1 C2 C3 C4 -1.3(3) no
O3 C3 C4 C5 -179.33(15) no
C2 C3 C4 C5 0.4(3) no
C3 C4 C5 O5 -177.20(17) no
C3 C4 C5 C6 0.9(3) no
O1 C1 C6 C5 179.74(16) no
C2 C1 C6 C5 0.3(3) no
O5 C5 C6 C1 177.00(16) no
C4 C5 C6 C1 -1.3(3) no
C16 N11 C12 C13 -0.1(3) no
C16 N11 C12 C22 -179.77(17) no
N11 C12 C13 C14 -0.2(3) no
C22 C12 C13 C14 179.43(18) no
C12 C13 C14 C15 0.3(3) no
C13 C14 C15 C16 -0.1(4) no
C12 N11 C16 C15 0.4(3) no
C14 C15 C16 N11 -0.2(4) no
C26 N21 C22 C23 0.5(3) no
C26 N21 C22 C12 -179.77(18) no
N11 C12 C22 N21 164.92(17) no
C13 C12 C22 N21 -14.7(3) no
N11 C12 C22 C23 -15.3(3) no
C13 C12 C22 C23 165.02(19) no
N21 C22 C23 C24 -0.4(3) no
C12 C22 C23 C24 179.84(18) no
C22 C23 C24 C25 0.1(3) no
C23 C24 C25 C26 0.2(3) no
C22 N21 C26 C25 -0.2(4) no
C24 C25 C26 N21 -0.2(4) no
C36 N31 C32 C33 1.7(3) no
C36 N31 C32 C42 -176.55(16) no
N31 C32 C33 C34 -2.0(3) no
C42 C32 C33 C34 176.20(17) no
C32 C33 C34 C35 0.6(3) no
C33 C34 C35 C36 1.0(3) no
C32 N31 C36 C35 -0.1(3) no
C34 C35 C36 N31 -1.3(3) no
C46 N41 C42 C43 -1.3(3) no
C46 N41 C42 C32 -179.57(19) no
N31 C32 C42 N41 -166.96(16) no
C33 C32 C42 N41 14.8(3) no
N31 C32 C42 C43 14.8(3) no
C33 C32 C42 C43 -163.48(18) no
N41 C42 C43 C44 2.1(3) no
C32 C42 C43 C44 -179.80(19) no
C42 C43 C44 C45 -1.0(3) no
C43 C44 C45 C46 -0.6(3) no
C42 N41 C46 C45 -0.4(4) no
C44 C45 C46 N41 1.4(4) no

loop_
_cod_related_entry_id
_cod_related_entry_database
_cod_related_entry_code
1 ChemSpider 21136761
